data_1528280
loop_
_publ_author_name
'Aberg, M.'

_publ_section_title
;
 The crystal structure of hexaaqua-tri-my-hydroxo-my 3-oxo-triuranyl(VI)
 nitrate tetrahydrate, ((U O2)3 O (O H)3 (H2 O)6) N O3 (H2 O)4
;
_journal_name_full 'Acta Chemica Scandinavica, Series A: (28,1974-)'
_journal_page_first 101
_journal_page_last 107
_journal_volume 32
_journal_year 1978
_chemical_formula_sum 'H23 N O23 U3'
_chemical_name_systematic '((U O2)3 O (O H)3 (H2 O)6) N O3 (H2 O)4'
_space_group_IT_number 2
_symmetry_space_group_name_Hall '-P 1'
_symmetry_space_group_name_H-M 'P -1'
_cell_angle_alpha 109.65
_cell_angle_beta 99.39
_cell_angle_gamma 88.62
_cell_formula_units_Z 2
_cell_length_a 8.026
_cell_length_b 11.276
_cell_length_c 12.346
_cell_volume 1037.590
_citation_journal_id_ASTM ACAPCT
_cod_data_source_file Aberg_ACAPCT_1978_24.cif
_cod_data_source_block H23N1O23U3
_cod_original_cell_volume 1037.59
_cod_original_formula_sum 'H23 N1 O23 U3'
_cod_database_code 1528280

loop_
_symmetry_equiv_pos_as_xyz
x,y,z
-x,-y,-z

loop_
_atom_site_label
_atom_site_type_symbol
_atom_site_fract_x
_atom_site_fract_y
_atom_site_fract_z
_atom_site_occupancy
_atom_site_U_iso_or_equiv
_atom_site_attached_hydrogens
U1 U+6 0.42446 0.24136 0.48431 1 0.0 0
U2 U+6 0.30968 0.04145 0.16582 1 0.0 0
U3 U+6 0.09907 0.3565 0.2831 1 0.0 0
N1 N+5 0.2121 0.3379 0.926 1 0.0 0
O1 O-2 0.2558 0.1585 0.5078 1 0.0 0
O2 O-2 0.604 0.3211 0.4682 1 0.0 0
O3 O-2 0.1456 -0.041 0.2005 1 0.0 0
O4 O-2 0.4833 0.1129 0.1204 1 0.0 0
O5 O-2 -0.0526 0.287 0.324 1 0.0 0
O6 O-2 0.2407 0.4384 0.2388 1 0.0 0
O7 O-2 0.2955 0.2227 0.3103 1 0.0 0
O8 O-2 0.4862 0.045 0.345 1 0.0 1
O9 O-2 0.2407 0.4174 0.4843 1 0.0 1
O10 O-2 0.0948 0.1706 0.1097 1 0.0 1
O11 O-2 0.6215 0.1463 0.5979 1 0.0 2
O12 O-2 0.4595 0.3762 0.6925 1 0.0 2
O13 O-2 0.4549 -0.1514 0.1105 1 0.0 2
O14 O-2 0.199 -0.0638 -0.0462 1 0.0 2
O15 O-2 -0.0197 0.5609 0.3811 1 0.0 2
O16 O-2 -0.1154 0.393 0.1316 1 0.0 2
O17 O-2 0.2157 0.2268 0.9137 1 0.0 0
O18 O-2 0.0714 0.3788 0.8945 1 0.0 0
O19 O-2 0.3355 0.4018 0.9723 1 0.0 0
O20 O-2 0.2966 0.6468 0.1303 1 0.0 2
O21 O-2 0.0332 0.8026 0.3652 1 0.0 2
O22 O-2 0.8296 0.0375 0.3195 1 0.0 2
O23 O-2 0.5851 0.3628 0.2111 1 0.0 2
